data_7058980
loop_
_publ_author_name
'Cvijanovi\'c, Danijela'
'Pisk, Jana'
'Pavlovi\'c, Gordana'
'\<Si\<sak-Jung, Dubravka'
'Matkovi\'c-\<Calogovi\'c, Dubravka'
'Cindri\'c, Marina'
'Agustin, Dominique'
'Vrdoljak, Vi\<snja'

_publ_section_title
;
 Discrete mononuclear and dinuclear compounds containing a MoO22+ core and
 4-aminobenzhydrazone ligands: synthesis, structure and
 organic-solvent-free epoxidation activity
;
_journal_issue 4
_journal_name_full 'New Journal of Chemistry'
_journal_page_first 1791
_journal_paper_doi 10.1039/C8NJ04074E
_journal_volume 43
_journal_year 2019
_chemical_formula_sum 'C15 H13 Mo N3 O5'
_chemical_formula_weight 411.22
_space_group_IT_number 14
_space_group_name_Hall '-P 2ybc'
_space_group_name_H-M_alt 'P 1 21/c 1'
_symmetry_cell_setting monoclinic
_symmetry_space_group_name_H-M 'P 1 21/c 1'
_audit_update_record
;
2018-08-10 deposited with the CCDC.
2018-12-10 downloaded from the CCDC.
;
_cell_angle_alpha 90.0
_cell_angle_beta 96.216(4)
_cell_angle_gamma 90.0
_cell_formula_units_Z 4
_cell_length_a 18.7159(7)
_cell_length_b 11.8617(4)
_cell_length_c 6.79719(17)
_cell_volume 1500.12(9)
_pd_block_id 2013-11-17T18:09|1_phase1|d||
_pd_phase_name 'from D:/2017_Cindric_Vrdoljak_projekt/vrdoljak/16031702_structure/'
_cod_data_source_file c8nj04074e2.cif
_cod_data_source_block 1_phase_1
_cod_depositor_comments
;
The following automatic conversions were performed:

data item '_geom_angle_publ_flag' value 'N' was changed to 'n' in
accordance with the
/home/data/users/saulius/crontab/automatic-downloads/current/RSC/lib/dictionaries/cif_core.dic
dictionary named 'cif_core.dic' version 2.4.2 last updated on
2011-04-26 (68 times).

data item '_geom_bond_publ_flag' value 'N' was changed to 'n' in
accordance with the
/home/data/users/saulius/crontab/automatic-downloads/current/RSC/lib/dictionaries/cif_core.dic
dictionary named 'cif_core.dic' version 2.4.2 last updated on
2011-04-26 (100 times).

Automatic conversion script
Id: cif_fix_values 6909 2019-04-08 15:41:33Z antanas 
;
_cod_original_cell_volume 1500.13(6)
_cod_database_code 7058980

loop_
_symmetry_equiv_pos_site_id
_symmetry_equiv_pos_as_xyz
1 +x,+y,+z
2 -x,+y+1/2,-z+1/2
-1 -x,-y,-z
-2 +x,-y+1/2,+z+1/2

loop_
_atom_site_type_symbol
_atom_site_label
_atom_site_fract_x
_atom_site_fract_y
_atom_site_fract_z
_atom_site_occupancy
_atom_site_thermal_displace_type
_atom_site_U_iso_or_equiv
_atom_site_symmetry_multiplicity
Mo Mo1 0.73366(20) -0.04034(26) 0.3193(5) 1.0 Uiso 0.01 4
O O1 0.6285(7) -0.0122(12) 0.3023(27) 1.0 Uiso 0.025 4
O O2 0.8215(6) -0.0103(12) 0.2109(24) 1.0 Uiso 0.025 4
O O4 0.7549(10) 0.0013(15) 0.5543(22) 1.0 Uiso 0.025 4
O O3 0.7320(12) -0.1847(9) 0.333(4) 1.0 Uiso 0.025 4
O O6 1.0486(9) 0.1156(11) 0.2383(22) 1.0 Uiso 0.025 4
N N3 0.2882(8) 0.0859(17) 0.0644(24) 1.0 Uiso 0.028 4
N N1 0.7100(7) 0.1307(12) 0.194(4) 1.0 Uiso 0.028 4
N N2 0.6379(8) 0.1648(13) 0.184(4) 1.0 Uiso 0.028 4
C C1 0.5976(7) 0.0860(12) 0.2505(26) 1.0 Uiso 0.03 4
C C2 0.5198(8) 0.0898(13) 0.2033(22) 1.0 Uiso 0.03 4
C C3 0.4746(10) 0.0026(13) 0.2537(23) 1.0 Uiso 0.03 4
H H3 0.49861 -0.07017 0.3345 1.0 Uiso 0.05 4
C C4 0.4010(9) 0.0028(13) 0.2067(25) 1.0 Uiso 0.03 4
H H4 0.37008 -0.06851 0.25234 1.0 Uiso 0.05 4
C C5 0.3636(8) 0.0903(14) 0.1059(22) 1.0 Uiso 0.03 4
C C6 0.4100(9) 0.1780(14) 0.0578(25) 1.0 Uiso 0.03 4
H H6 0.38556 0.25101 -0.02206 1.0 Uiso 0.05 4
C C7 0.4836(9) 0.1820(12) 0.1086(26) 1.0 Uiso 0.03 4
H H7 0.51411 0.25584 0.07286 1.0 Uiso 0.05 4
C C8 0.7521(7) 0.2141(12) 0.1680(29) 1.0 Uiso 0.03 4
H H8 0.73088 0.29728 0.13632 1.0 Uiso 0.05 4
C C9 0.8278(7) 0.1936(12) 0.1806(22) 1.0 Uiso 0.03 4
C C10 0.8584(7) 0.0864(11) 0.2089(25) 1.0 Uiso 0.03 4
C C11 0.9307(8) 0.0642(13) 0.2245(24) 1.0 Uiso 0.03 4
H H11 0.9517 -0.02329 0.23987 1.0 Uiso 0.05 4
C C12 0.9788(8) 0.1518(14) 0.2123(22) 1.0 Uiso 0.03 4
C C13 0.9521(8) 0.2603(14) 0.1911(27) 1.0 Uiso 0.03 4
H H13 0.98849 0.33143 0.18835 1.0 Uiso 0.05 4
C C14 0.8786(9) 0.2801(14) 0.1708(27) 1.0 Uiso 0.03 4
H H14 0.85859 0.36498 0.15259 1.0 Uiso 0.05 4
C C32 1.1068(11) 0.1898(20) 0.215(5) 1.0 Uiso 0.03 4
H H321 1.10311 0.27018 0.29595 1.0 Uiso 0.05 4
H H322 1.15662 0.15687 0.22307 1.0 Uiso 0.05 4
H H323 1.0959 0.22691 0.04409 1.0 Uiso 0.05 4
H H31 0.26512 0.08601 0.19877 1.0 Uiso 0.05 4
H H32 0.27083 0.16219 -0.00335 1.0 Uiso 0.05 4

loop_
_atom_type_symbol
_atom_type_number_in_cell
Mo 4.0
O 20.0
N 12.0
C 60.0
H 52.0

loop_
_geom_angle_atom_site_label_1
_geom_angle_atom_site_label_2
_geom_angle_atom_site_label_3
_geom_angle
_geom_angle_site_symmetry_1
_geom_angle_site_symmetry_3
_geom_angle_publ_flag
O1 Mo1 O2 146.7(7) 1_555 1_555 n
O1 Mo1 O4 97.9(8) 1_555 1_555 n
O1 Mo1 O3 98.5(8) 1_555 1_555 n
O1 Mo1 N1 70.7(5) 1_555 1_555 n
O2 Mo1 O4 100.8(8) 1_555 1_555 n
O2 Mo1 O3 103.2(9) 1_555 1_555 n
O2 Mo1 N1 79.9(6) 1_555 1_555 n
O4 Mo1 O3 104.3(11) 1_555 1_555 n
O4 Mo1 N1 96.5(10) 1_555 1_555 n
O3 Mo1 N1 157.8(11) 1_555 1_555 n
Mo1 O1 C1 124.2(9) 1_555 1_555 n
Mo1 O2 C10 129.1(10) 1_555 1_555 n
C12 O6 C32 121.6(14) 1_555 1_555 n
C5 N3 H31 108.8(14) 1_555 1_555 n
C5 N3 H32 108.1(14) 1_555 1_555 n
H31 N3 H32 104.1(15) 1_555 1_555 n
Mo1 N1 N2 115.5(9) 1_555 1_555 n
Mo1 N1 C8 130.7(10) 1_555 1_555 n
N2 N1 C8 111.8(11) 1_555 1_555 n
N1 N2 C1 111.3(11) 1_555 1_555 n
O1 C1 N2 117.7(11) 1_555 1_555 n
O1 C1 C2 118.8(11) 1_555 1_555 n
N2 C1 C2 120.0(11) 1_555 1_555 n
C1 C2 C3 122.5(11) 1_555 1_555 n
C1 C2 C7 123.1(12) 1_555 1_555 n
C3 C2 C7 114.4(9) 1_555 1_555 n
C2 C3 H3 118.7(15) 1_555 1_555 n
C2 C3 C4 123.7(11) 1_555 1_555 n
H3 C3 C4 117.6(16) 1_555 1_555 n
C3 C4 H4 118.7(16) 1_555 1_555 n
C3 C4 C5 123.5(12) 1_555 1_555 n
H4 C4 C5 117.8(15) 1_555 1_555 n
N3 C5 C4 120.7(13) 1_555 1_555 n
N3 C5 C6 127.3(13) 1_555 1_555 n
C4 C5 C6 112.0(10) 1_555 1_555 n
C5 C6 H6 117.6(14) 1_555 1_555 n
C5 C6 C7 125.8(12) 1_555 1_555 n
H6 C6 C7 116.6(15) 1_555 1_555 n
C2 C7 C6 120.4(12) 1_555 1_555 n
C2 C7 H7 119.3(15) 1_555 1_555 n
C6 C7 H7 120.3(15) 1_555 1_555 n
N1 C8 H8 120.9(12) 1_555 1_555 n
N1 C8 C9 118.5(11) 1_555 1_555 n
H8 C8 C9 120.6(12) 1_555 1_555 n
C8 C9 C10 123.5(11) 1_555 1_555 n
C8 C9 C14 122.9(11) 1_555 1_555 n
C10 C9 C14 113.6(10) 1_555 1_555 n
O2 C10 C9 125.1(11) 1_555 1_555 n
O2 C10 C11 109.9(11) 1_555 1_555 n
C9 C10 C11 124.8(10) 1_555 1_555 n
C10 C11 H11 121.5(13) 1_555 1_555 n
C10 C11 C12 119.7(12) 1_555 1_555 n
H11 C11 C12 118.8(14) 1_555 1_555 n
O6 C12 C11 112.1(13) 1_555 1_555 n
O6 C12 C13 129.4(12) 1_555 1_555 n
C11 C12 C13 118.3(12) 1_555 1_555 n
C12 C13 H13 120.3(14) 1_555 1_555 n
C12 C13 C14 120.8(12) 1_555 1_555 n
H13 C13 C14 119.0(15) 1_555 1_555 n
C9 C14 C13 122.7(12) 1_555 1_555 n
C9 C14 H14 117.4(14) 1_555 1_555 n
C13 C14 H14 119.9(15) 1_555 1_555 n
O6 C32 H321 113.0(22) 1_555 1_555 n
O6 C32 H322 118.1(22) 1_555 1_555 n
O6 C32 H323 105.8(20) 1_555 1_555 n
H321 C32 H322 114.5(21) 1_555 1_555 n
H321 C32 H323 98.4(19) 1_555 1_555 n
H322 C32 H323 104.0(23) 1_555 1_555 n

loop_
_geom_bond_atom_site_label_1
_geom_bond_atom_site_label_2
_geom_bond_distance
_geom_bond_site_symmetry_2
_geom_bond_publ_flag
Mo1 O1 1.987(12) 1_555 n
Mo1 O2 1.908(7) 1_555 n
Mo1 O4 1.678(13) 1_555 n
Mo1 O3 1.715(10) 1_555 n
Mo1 N3 2.652(16) -1_655 n
Mo1 N1 2.227(12) 1_555 n
O1 Mo1 1.987(12) 1_555 n
O1 C1 1.331(7) 1_555 n
O2 Mo1 1.908(7) 1_555 n
O2 C10 1.339(7) 1_555 n
O4 Mo1 1.678(13) 1_555 n
O4 H31 2.041(18) -1_656 n
O3 Mo1 1.715(10) 1_555 n
O6 C12 1.367(7) 1_555 n
O6 C32 1.422(7) 1_555 n
N3 Mo1 2.652(16) -1_655 n
N3 C5 1.411(7) 1_555 n
N3 H31 1.051(16) 1_555 n
N3 H32 1.051(20) 1_555 n
N1 Mo1 2.227(12) 1_555 n
N1 N2 1.404(7) 1_555 n
N1 C8 1.289(7) 1_555 n
N1 H8 2.060(13) 1_555 n
N2 N1 1.404(7) 1_555 n
N2 C1 1.312(7) 1_555 n
C1 O1 1.331(7) 1_555 n
C1 N2 1.312(7) 1_555 n
C1 C2 1.458(7) 1_555 n
C2 C1 1.458(7) 1_555 n
C2 C3 1.402(7) 1_555 n
C2 C7 1.405(7) 1_555 n
C3 C2 1.402(7) 1_555 n
C3 H3 1.093(15) 1_555 n
C3 C4 1.381(7) 1_555 n
H3 C3 1.093(15) 1_555 n
C4 C3 1.381(7) 1_555 n
C4 H4 1.089(16) 1_555 n
C4 C5 1.389(7) 1_555 n
H4 C4 1.089(16) 1_555 n
C5 N3 1.411(7) 1_555 n
C5 C4 1.389(7) 1_555 n
C5 C6 1.416(7) 1_555 n
C5 H31 2.013(14) 1_555 n
C5 H32 2.004(15) 1_555 n
C6 C5 1.416(7) 1_555 n
C6 H6 1.095(16) 1_555 n
C6 C7 1.384(7) 1_555 n
H6 C6 1.095(16) 1_555 n
C7 C2 1.405(7) 1_555 n
C7 C6 1.384(7) 1_555 n
C7 H7 1.088(15) 1_555 n
H7 C7 1.088(15) 1_555 n
C8 N1 1.289(7) 1_555 n
C8 H8 1.076(14) 1_555 n
C8 C9 1.431(7) 1_555 n
H8 N1 2.060(13) 1_555 n
H8 C8 1.076(14) 1_555 n
C9 C8 1.431(7) 1_555 n
C9 C10 1.399(7) 1_555 n
C9 C14 1.406(13) 1_555 n
C10 O2 1.339(7) 1_555 n
C10 C9 1.399(7) 1_555 n
C10 C11 1.371(12) 1_555 n
C11 C10 1.371(12) 1_555 n
C11 H11 1.111(16) 1_555 n
C11 C12 1.383(7) 1_555 n
H11 C11 1.111(16) 1_555 n
C12 O6 1.367(7) 1_555 n
C12 C11 1.383(7) 1_555 n
C12 C13 1.383(7) 1_555 n
C13 C12 1.383(7) 1_555 n
C13 H13 1.086(15) 1_555 n
C13 C14 1.387(7) 1_555 n
H13 C13 1.086(15) 1_555 n
C14 C9 1.406(13) 1_555 n
C14 C13 1.387(7) 1_555 n
C14 H14 1.077(17) 1_555 n
H14 C14 1.077(17) 1_555 n
C32 O6 1.422(7) 1_555 n
C32 H321 1.105(28) 1_555 n
C32 H322 1.008(25) 1_555 n
C32 H323 1.241(30) 1_555 n
H321 C32 1.105(28) 1_555 n
H321 H322 1.77829(4) 1_555 n
H321 H323 1.77833(4) 1_555 n
H321 H323 1.70687(4) -2_555 n
H322 C32 1.008(25) 1_555 n
H322 H321 1.77829(4) 1_555 n
H322 H323 1.77829(6) 1_555 n
H323 C32 1.241(30) 1_555 n
H323 H321 1.77833(4) 1_555 n
H323 H321 1.70687(4) -2_554 n
H323 H322 1.77829(6) 1_555 n
H31 O4 2.041(18) -1_656 n
H31 N3 1.051(16) 1_555 n
H31 C5 2.013(14) 1_555 n
H31 H32 1.657490(30) 1_555 n
H32 N3 1.051(20) 1_555 n
H32 C5 2.004(15) 1_555 n
H32 H31 1.657490(30) 1_555 n
